data_1533461
loop_
_publ_author_name
'Grigor'ev, M.S.'
'Antipin, M.Yu.'
'Garnov, A.Yu.'
'Krot, N.N.'

_publ_section_title
;
 Synthesis and structure of complexes of Np(V) perchlorate and Np(V)
 chloride with urea
;
_journal_name_full Radiokhimiya
_journal_page_first 415
_journal_page_last 419
_journal_volume 44
_journal_year 2002
_chemical_formula_sum 'C5 H22 Cl N10 Np O12'
_chemical_name_systematic '(Np O2 (O C (N H2)2)5) (Cl O4) (H2 O)'
_space_group_IT_number 1
_symmetry_space_group_name_Hall 'P 1'
_symmetry_space_group_name_H-M 'P 1'
_cell_angle_alpha 114.32
_cell_angle_beta 90.33
_cell_angle_gamma 90.46
_cell_formula_units_Z 2
_cell_length_a 9.134
_cell_length_b 10.748
_cell_length_c 11.762
_cell_volume 1052.147
_citation_journal_id_ASTM RADKAU
_cod_data_source_file Grigorev_RADKAU_2002_647.cif
_cod_data_source_block C5H22Cl1N10Np1O12
_cod_original_formula_sum 'C5 H22 Cl1 N10 Np1 O12'
_cod_database_code 1533461

loop_
_symmetry_equiv_pos_as_xyz
x,y,z

loop_
_atom_site_label
_atom_site_type_symbol
_atom_site_fract_x
_atom_site_fract_y
_atom_site_fract_z
_atom_site_occupancy
_atom_site_U_iso_or_equiv
O13 O-2 0.6409 0.8995 0.3625 1 0.0
C8 C+4 0.36 0.6481 0.2825 1 0.0
N13 N-3 0.7059 0.2924 0.0794 1 0.0
H3 H+1 0.5838 -0.0516 0.5544 1 0.0
H30 H+1 0.2195 0.7488 0.3999 1 0.0
H19 H+1 0.6853 0.5905 0.6976 1 0.0
N6 N-3 -0.0348 0.4718 0.9235 1 0.0
H23 H+1 0.1109 0.3589 0.2877 1 0.0
O3 O-2 0.7251 0.7199 0.481 1 0.0
N12 N-3 0.096 0.403 0.3663 1 0.0
Cl1 Cl+7 0.7579 0.8717 0.8942 1 0.0
N2 N-3 0.5633 -0.0292 0.6316 1 0.0
O2 O-2 0.2229 0.2823 0.518 1 0.0
O10 O-2 0.9821 0.5662 0.3305 1 0.0
O24 O-2 0.805 0.2141 0.4924 1 0.0
H13 H+1 0.4195 0.6355 0.8612 1 0.0
H15 H+1 0.0793 0.7824 0.7926 1 0.0
C10 C+4 0.0047 0.9098 0.3003 1 0.0
H16 H+1 0.1931 0.8661 0.8839 1 0.0
C5 C+4 0.5339 0.4793 0.5949 1 0.0
N18 N-3 0.5762 0.9102 0.1852 1 0.0
O22 O-2 0.7689 0.7672 0.9381 1 0.0
N5 N-3 0.7587 0.3926 0.7998 1 0.0
C6 C+4 0.0267 0.5195 0.4074 1 0.0
H40 H+1 0.1252 0.0611 0.3195 1 0.0
H11 H+1 0.0587 0.4749 0.9336 1 0.0
N4 N-3 -0.0305 -0.0506 0.6326 1 0.0
N14 N-3 0.7624 0.2216 0.236 1 0.0
N11 N-3 0.0046 0.5845 0.5297 1 0.0
H18 H+1 0.5218 0.4599 0.4255 1 0.0
O19 O-2 0.8506 0.9777 0.9728 1 0.0
H1 H+1 0.4232 0.1958 0.8586 1 0.0
H7 H+1 -0.0283 -0.088 0.5524 1 0.0
Np2 Np+5 0.75 0.6749 0.3146 1 0.0
O11 O-2 0.6963 0.4395 0.2823 1 0.0
H38 H+1 0.0131 0.9167 0.1408 1 0.0
O21 O-2 0.609 0.912 0.892 1 0.0
H17 H+1 0.4121 0.3738 0.4542 1 0.0
Cl2 Cl+7 0.2733 0.1407 0.1066 1 0.0
H24 H+1 0.1265 0.3708 0.418 1 0.0
N8 N-3 0.161 0.788 0.832 1 0.0
H31 H+1 0.2809 0.4962 0.1337 1 0.0
O12 O-2 0.4894 0.6319 0.2565 1 0.0
O17 O-2 0.3382 0.1963 0.2256 1 0.0
H4 H+1 0.5899 -0.0806 0.6678 1 0.0
H37 H+1 0.9314 0.795 0.138 1 0.0
O7 O-2 -0.0129 0.3482 0.7167 1 0.0
N19 N-3 0.9802 0.869 0.1787 1 0.0
H2 H+1 0.4931 0.068 0.8511 1 0.0
H9 H+1 0.7187 0.3439 0.7287 1 0.0
O9 O-2 0.4786 0.4396 0.6724 1 0.0
N9 N-3 0.4832 0.4321 0.4776 1 0.0
C2 C+4 0.0577 0.054 0.6957 1 0.0
H27 H+1 0.7754 0.2372 0.3132 1 0.0
C3 C+4 -0.093 0.4063 0.8102 1 0.0
N17 N-3 0.4898 0.0641 0.3675 1 0.0
H14 H+1 0.3868 0.784 0.9238 1 0.0
N3 N-3 0.0616 0.0999 0.8177 1 0.0
H8 H+1 -0.09 -0.0811 0.6718 1 0.0
H25 H+1 0.6816 0.3553 0.0558 1 0.0
N20 N-3 0.0924 0.014 0.358 1 0.0
H6 H+1 0.0012 0.068 0.8552 1 0.0
O15 O-2 0.3578 0.0282 0.0287 1 0.0
H29 H+1 0.3726 0.7957 0.4401 1 0.0
Np1 Np+5 0.25 0.3253 0.6854 1 0.0
H12 H+1 -0.0906 0.5111 0.9866 1 0.0
H32 H+1 0.1637 0.5737 0.2211 1 0.0
N10 N-3 0.647 0.562 0.6242 1 0.0
O8 O-2 0.1888 0.5642 0.7368 1 0.0
H22 H+1 0.0362 0.5503 0.5795 1 0.0
C7 C+4 0.7194 0.322 0.2049 1 0.0
O16 O-2 0.122 0.105 0.123 1 0.0
C9 C+4 0.5699 0.9554 0.3049 1 0.0
H26 H+1 0.7217 0.2109 0.0247 1 0.0
O18 O-2 0.2762 0.2388 0.0601 1 0.0
H20 H+1 0.6832 0.5879 0.5701 1 0.0
O1 O-2 0.2775 0.3666 0.8534 1 0.0
H34 H+1 0.4412 0.1024 0.3281 1 0.0
N1 N-3 0.4662 0.1201 0.8158 1 0.0
O20 O-2 0.8198 0.8186 0.773 1 0.0
N7 N-3 0.362 0.7025 0.873 1 0.0
C1 C+4 0.4913 0.0834 0.6942 1 0.0
O14 O-2 0.9585 0.843 0.3585 1 0.0
H39 H+1 0.1172 0.0355 0.4345 1 0.0
O6 O-2 0.1448 0.0993 0.6397 1 0.0
H21 H+1 0.9589 0.6608 0.5588 1 0.0
H35 H+1 0.6296 0.8408 0.1438 1 0.0
H36 H+1 0.5271 0.9493 0.1468 1 0.0
H33 H+1 0.4864 0.0964 0.4475 1 0.0
H5 H+1 0.1244 0.1618 0.8603 1 0.0
C4 C+4 0.2332 0.68 0.8124 1 0.0
N15 N-3 0.312 0.7414 0.3858 1 0.0
O23 O-2 0.5372 0.4747 0.9838 1 0.0
H10 H+1 0.7051 0.4327 0.8643 1 0.0
O4 O-2 0.7811 0.6337 0.149 1 0.0
O5 O-2 0.4527 0.1586 0.639 1 0.0
H28 H+1 0.7772 0.1413 0.1788 1 0.0
N16 N-3 0.2548 0.5617 0.2022 1 0.0
